data_7013291
loop_
_publ_author_name
'Hamann, C.'
'Kern, J.-M.'
'Sauvage, J.-P.'

_publ_section_title
;
 Palladium(ii)-directed formation of pseudo-rotaxanes : the 3 + 1
 approach to threaded species using square-planar geometries
;
_journal_issue 19
_journal_name_full 'Dalton Transactions'
_journal_page_first 3770
_journal_paper_doi 10.1039/b306277e
_journal_year 2003
_chemical_formula_moiety 'C94 H115 B4 F16 N9 O10 Pd2'
_chemical_formula_sum 'C94 H115 B4 F16 N9 O10 Pd2'
_chemical_formula_weight 2091.04
_space_group_IT_number 2
_symmetry_cell_setting triclinic
_symmetry_space_group_name_Hall '-P 1'
_symmetry_space_group_name_H-M 'P -1'
_cell_angle_alpha 101.281(5)
_cell_angle_beta 90.583(5)
_cell_angle_gamma 102.957(5)
_cell_formula_units_Z 2
_cell_length_a 13.1827(2)
_cell_length_b 18.5474(2)
_cell_length_c 20.6953(4)
_cell_measurement_temperature 173
_cell_volume 4828.25(19)
_computing_publication_material CIFGEN_IN_OpenMoleN_(_1997)
_computing_structure_refinement LSFM_OpenMoleN_(_1997)
_computing_structure_solution Direct_methods_(SIR,_Burla_et_al.,_1989)
_diffrn_ambient_temperature 173
_diffrn_measurement_details
;
21436 reflections were collected using program Collect
("Collect" Data collection software, Nonius B.V., 1998)
The conditions were as follow : crystal to detector distance =  36. mm.
Scan angle =  2.0 deg 1 scans of   60 sec per frame.
Data collection was divided into  2 set(s)
with the following starting angles and number of frames :

Set 1 Theta =    6.30 Omega =    0.00 Kappa =    0.00  101 frames
Set 2 Theta =   -6.30 Kappa = -152.00 Phi   =    0.00   28 frames
Friedel pairs were averaged. Internal R = 0.03
;
_diffrn_measurement_device_type KappaCCD
_diffrn_measurement_method '\p scans'
_diffrn_radiation_monochromator graphite
_diffrn_radiation_type Mo-K\a
_diffrn_radiation_wavelength 0.71073
_diffrn_reflns_av_R_equivalents 0.030
_diffrn_reflns_av_sigmaI/netI 0.333
_diffrn_reflns_limit_h_max 17
_diffrn_reflns_limit_h_min 0
_diffrn_reflns_limit_k_max 23
_diffrn_reflns_limit_k_min -24
_diffrn_reflns_limit_l_max 26
_diffrn_reflns_limit_l_min -26
_diffrn_reflns_number 21436
_diffrn_reflns_theta_max 27.47
_diffrn_reflns_theta_min 2.5
_diffrn_source xray_tube
_diffrn_standards_decay_% 0
_exptl_absorpt_coefficient_mu 0.465
_exptl_absorpt_correction_T_max 1.0000
_exptl_absorpt_correction_T_min 0.9626
_exptl_absorpt_correction_type refdelf_(Walker_&_Stuart,_1983)
_exptl_crystal_colour yellow
_exptl_crystal_density_diffrn 1.44
_exptl_crystal_density_method none
_exptl_crystal_description prism
_exptl_crystal_F_000 2156
_exptl_crystal_size_max 0.20
_exptl_crystal_size_mid 0.14
_exptl_crystal_size_min 0.10
_refine_diff_density_max 1.476
_refine_diff_density_min -0.118
_refine_ls_extinction_method none
_refine_ls_goodness_of_fit_all 25.708
_refine_ls_goodness_of_fit_ref 1.316
_refine_ls_hydrogen_treatment noref
_refine_ls_matrix_type full
_refine_ls_number_constraints 0
_refine_ls_number_parameters 1216
_refine_ls_number_reflns 13539
_refine_ls_number_restraints 0
_refine_ls_R_factor_all 0.089
_refine_ls_R_factor_gt 0.048
_refine_ls_shift/esd_mean 0.002
_refine_ls_shift/su_max 0.022
_refine_ls_structure_factor_coef F
_refine_ls_weighting_scheme sigma
_refine_ls_wR_factor_all 1.199
_refine_ls_wR_factor_ref 0.073
_reflns_number_gt 13539
_reflns_number_total 21436
_reflns_threshold_expression >3.0\s(I)
_cod_data_source_file b306277e.txt
_cod_data_source_block st1065
_cod_original_cell_volume 4828.2(1)
_cod_original_sg_symbol_H-M P-1
_cod_database_code 7013291

loop_
_symmetry_equiv_pos_as_xyz
x,y,z
-x,-y,-z

loop_
_atom_site_label
_atom_site_fract_x
_atom_site_fract_y
_atom_site_fract_z
_atom_site_U_iso_or_equiv
_atom_site_adp_type
_atom_site_calc_flag
_atom_site_calc_attached_atom
_atom_site_type_symbol
PD1 0.04981(2) 0.30102(2) 0.08691(1) 0.0258(1) Uani ? ? Pd
N1 0.0931(2) 0.2444(2) 0.1520(2) 0.034(2) Uani ? ? N
C1 0.1153(3) 0.2153(2) 0.1910(2) 0.038(2) Uani ? ? C
C2 0.1431(4) 0.1788(3) 0.2424(3) 0.073(3) Uani ? ? C
N2 -0.1064(2) 0.2734(2) 0.0965(1) 0.028(1) Uani ? ? N
C3 -0.1585(3) 0.2285(2) 0.1340(2) 0.032(2) Uani ? ? C
C4 -0.2658(3) 0.2149(2) 0.1374(2) 0.033(2) Uani ? ? C
C5 -0.3196(3) 0.2520(2) 0.1013(2) 0.037(2) Uani ? ? C
C6 -0.2663(3) 0.2975(2) 0.0616(2) 0.035(2) Uani ? ? C
C7 -0.1602(3) 0.3078(2) 0.0592(2) 0.029(2) Uani ? ? C
C8 -0.0961(3) 0.3522(2) 0.0171(2) 0.028(2) Uani ? ? C
C9 -0.1283(3) 0.3893(2) -0.0286(2) 0.033(2) Uani ? ? C
C10 -0.0547(3) 0.4268(2) -0.0654(2) 0.032(2) Uani ? ? C
C11 0.0515(3) 0.4275(2) -0.0563(2) 0.033(2) Uani ? ? C
C12 0.0805(3) 0.3912(2) -0.0094(2) 0.027(2) Uani ? ? C
N3 0.0073(2) 0.3540(2) 0.0249(1) 0.026(1) Uani ? ? N
C13 0.1870(3) 0.3874(2) 0.0094(2) 0.028(2) Uani ? ? C
N4 0.1920(2) 0.3454(2) 0.0567(2) 0.030(2) Uani ? ? N
C14 0.2858(3) 0.3396(2) 0.0782(2) 0.032(2) Uani ? ? C
C15 0.3783(3) 0.3732(2) 0.0539(2) 0.034(2) Uani ? ? C
C16 0.3717(3) 0.4135(2) 0.0053(2) 0.038(2) Uani ? ? C
C17 0.2767(3) 0.4211(2) -0.0171(2) 0.033(2) Uani ? ? C
C18 -0.3198(3) 0.1609(2) 0.1788(2) 0.040(2) Uani ? ? C
C19 -0.3502(3) 0.1984(2) 0.2453(2) 0.043(2) Uani ? ? C
C20 -0.3858(3) 0.1397(2) 0.2860(2) 0.048(2) Uani ? ? C
O1 -0.4171(2) 0.1711(1) 0.3483(1) 0.045(1) Uani ? ? O
C21 -0.4488(3) 0.1170(2) 0.3884(2) 0.040(2) Uani ? ? C
C22 -0.3622(3) 0.1134(2) 0.4344(2) 0.039(2) Uani ? ? C
O2 -0.2883(2) 0.0809(2) 0.3967(1) 0.038(1) Uani ? ? O
C23 -0.1876(3) 0.0961(2) 0.4237(2) 0.030(2) Uani ? ? C
C24 -0.1597(3) 0.1267(2) 0.4896(2) 0.035(2) Uani ? ? C
C25 -0.0540(3) 0.1408(2) 0.5113(2) 0.033(2) Uani ? ? C
C26 0.0220(3) 0.1249(2) 0.4689(2) 0.028(2) Uani ? ? C
C27 -0.0107(3) 0.0937(2) 0.4026(2) 0.036(2) Uani ? ? C
C28 -0.1137(3) 0.0787(2) 0.3800(2) 0.035(2) Uani ? ? C
C29 0.1372(3) 0.1383(2) 0.4913(2) 0.035(2) Uani ? ? C
C30 0.1652(3) 0.0616(2) 0.4849(2) 0.050(2) Uani ? ? C
C31 0.1594(3) 0.1791(3) 0.5632(2) 0.048(2) Uani ? ? C
C32 0.2042(2) 0.1881(2) 0.4488(2) 0.030(2) Uani ? ? C
C33 0.2837(3) 0.1683(2) 0.4121(2) 0.032(2) Uani ? ? C
C34 0.3440(3) 0.2159(2) 0.3759(2) 0.030(2) Uani ? ? C
C35 0.3240(3) 0.2854(2) 0.3753(2) 0.029(2) Uani ? ? C
C36 0.2423(3) 0.3068(2) 0.4117(2) 0.035(2) Uani ? ? C
C37 0.1850(3) 0.2588(2) 0.4473(2) 0.038(2) Uani ? ? C
O3 0.3765(2) 0.3366(1) 0.3407(1) 0.037(1) Uani ? ? O
C38 0.4529(3) 0.3132(2) 0.2979(2) 0.038(2) Uani ? ? C
C39 0.5010(3) 0.3775(2) 0.2658(2) 0.040(2) Uani ? ? C
O4 0.4257(2) 0.3876(1) 0.2222(1) 0.038(1) Uani ? ? O
C40 0.4609(3) 0.4522(2) 0.1931(2) 0.039(2) Uani ? ? C
C41 0.5293(3) 0.4381(2) 0.1366(2) 0.039(2) Uani ? ? C
C42 0.4811(3) 0.3684(2) 0.0839(2) 0.042(2) Uani ? ? C
PD2 0.05444(2) 0.77739(2) 0.12870(1) 0.0269(1) Uani ? ? Pd
N5 0.1036(2) 0.7178(2) 0.1906(2) 0.032(2) Uani ? ? N
C43 0.1236(3) 0.6805(2) 0.2230(2) 0.035(2) Uani ? ? C
C44 0.1478(3) 0.6316(3) 0.2645(3) 0.071(3) Uani ? ? C
N6 -0.1004(2) 0.7476(2) 0.1425(1) 0.028(2) Uani ? ? N
C45 -0.1481(3) 0.7023(2) 0.1812(2) 0.029(2) Uani ? ? C
C46 -0.2551(3) 0.6849(2) 0.1865(2) 0.034(2) Uani ? ? C
C47 -0.3145(3) 0.7168(2) 0.1484(2) 0.037(2) Uani ? ? C
C48 -0.2665(3) 0.7611(2) 0.1067(2) 0.038(2) Uani ? ? C
C49 -0.1592(3) 0.7777(2) 0.1043(2) 0.030(2) Uani ? ? C
C50 -0.1000(3) 0.8249(2) 0.0620(2) 0.032(2) Uani ? ? C
C51 -0.1378(3) 0.8608(2) 0.0177(2) 0.036(2) Uani ? ? C
C52 -0.0683(3) 0.9004(2) -0.0185(2) 0.041(2) Uani ? ? C
C53 0.0401(3) 0.9064(2) -0.0110(2) 0.036(2) Uani ? ? C
C54 0.0743(3) 0.8704(2) 0.0338(2) 0.032(2) Uani ? ? C
N7 0.0048(2) 0.8308(2) 0.0686(1) 0.029(2) Uani ? ? N
C55 0.1823(3) 0.8662(2) 0.0486(2) 0.032(2) Uani ? ? C
N8 0.1927(2) 0.8216(2) 0.0928(2) 0.028(1) Uani ? ? N
C56 0.2881(3) 0.8137(2) 0.1086(2) 0.032(2) Uani ? ? C
C57 0.3777(3) 0.8477(2) 0.0818(2) 0.035(2) Uani ? ? C
C58 0.3650(3) 0.8934(2) 0.0370(2) 0.042(2) Uani ? ? C
C59 0.2683(3) 0.9023(2) 0.0210(2) 0.040(2) Uani ? ? C
C60 -0.3011(3) 0.6367(2) 0.2340(2) 0.037(2) Uani ? ? C
C61 -0.2880(3) 0.6820(2) 0.3043(2) 0.042(2) Uani ? ? C
C62 -0.3120(3) 0.6330(3) 0.3545(2) 0.047(2) Uani ? ? C
O5 -0.2247(2) 0.6001(2) 0.3584(1) 0.054(2) Uani ? ? O
C63 -0.2375(3) 0.5466(3) 0.3995(2) 0.048(2) Uani ? ? C
C64 -0.1356(3) 0.5252(2) 0.4060(2) 0.046(2) Uani ? ? C
O6 -0.0634(2) 0.5902(2) 0.4439(2) 0.049(2) Uani ? ? O
C65 0.0397(3) 0.5885(2) 0.4465(2) 0.040(2) Uani ? ? C
C66 0.1067(3) 0.6580(3) 0.4680(3) 0.060(3) Uani ? ? C
C67 0.2145(4) 0.6608(3) 0.4733(3) 0.059(3) Uani ? ? C
C68 0.2555(3) 0.5979(2) 0.4566(2) 0.036(2) Uani ? ? C
C69 0.1852(3) 0.5303(2) 0.4342(2) 0.038(2) Uani ? ? C
C70 0.0782(3) 0.5251(2) 0.4297(2) 0.039(2) Uani ? ? C
C71 0.3743(3) 0.6078(2) 0.4633(2) 0.044(2) Uani ? ? C
C72 0.4075(3) 0.5331(2) 0.4390(2) 0.051(2) Uani ? ? C
C73 0.4100(4) 0.6337(3) 0.5374(2) 0.058(3) Uani ? ? C
C74 0.4241(3) 0.6646(2) 0.4224(2) 0.035(2) Uani ? ? C
C75 0.4029(3) 0.6479(2) 0.3541(2) 0.038(2) Uani ? ? C
C76 0.4423(3) 0.6983(2) 0.3145(2) 0.039(2) Uani ? ? C
C77 0.5031(3) 0.7688(2) 0.3426(2) 0.040(2) Uani ? ? C
C78 0.5260(3) 0.7878(2) 0.4107(2) 0.038(2) Uani ? ? C
C79 0.4867(3) 0.7359(2) 0.4486(2) 0.038(2) Uani ? ? C
O7 0.5406(2) 0.8133(2) 0.2982(1) 0.048(2) Uani ? ? O
C80 0.6031(3) 0.8883(2) 0.3229(2) 0.045(2) Uani ? ? C
C81 0.6287(3) 0.9230(2) 0.2617(2) 0.048(3) Uani ? ? C
O8 0.5375(2) 0.9324(2) 0.2324(2) 0.049(2) Uani ? ? O
C82 0.5562(3) 0.9605(2) 0.1722(2) 0.049(2) Uani ? ? C
C83 0.5702(3) 0.9034(3) 0.1157(2) 0.050(3) Uani ? ? C
C84 0.4825(3) 0.8339(3) 0.1005(2) 0.045(2) Uani ? ? C
B1 -0.1312(3) 0.4781(3) 0.1859(3) 0.042(2) Uani ? ? B
F1 -0.1726(2) 0.4300(2) 0.2252(2) 0.095(2) Uani ? ? F
F2 -0.2085(2) 0.4821(2) 0.1407(1) 0.060(1) Uani ? ? F
F3 -0.0876(2) 0.5498(2) 0.2199(2) 0.065(2) Uani ? ? F
F4 -0.0527(2) 0.4517(1) 0.1493(1) 0.059(1) Uani ? ? F
B2 0.3752(4) 0.1375(3) 0.0866(3) 0.049(3) Uani ? ? B
F5 0.3826(2) 0.1802(2) 0.0376(1) 0.068(2) Uani ? ? F
F6 0.4191(4) 0.1818(2) 0.1437(2) 0.117(3) Uani ? ? F
F7 0.4380(3) 0.0884(2) 0.0725(2) 0.142(3) Uani ? ? F
F8 0.2798(2) 0.0984(2) 0.0889(2) 0.133(2) Uani ? ? F
B3 -0.1166(4) 0.0188(3) 0.1599(3) 0.046(3) Uani ? ? B
F9 -0.1875(2) 0.0221(2) 0.1129(1) 0.060(2) Uani ? ? F
F10 -0.1051(3) 0.0806(2) 0.2100(2) 0.104(2) Uani ? ? F
F11 -0.0210(2) 0.0164(2) 0.1340(1) 0.069(2) Uani ? ? F
F12 -0.1491(2) -0.0469(2) 0.1839(2) 0.115(2) Uani ? ? F
B4 0.3628(3) 0.6089(3) 0.1176(2) 0.041(2) Uani ? ? B
F13 0.3708(2) 0.6185(2) 0.0537(1) 0.080(2) Uani ? ? F
F14 0.3332(2) 0.6699(2) 0.1544(2) 0.080(2) Uani ? ? F
F15 0.2847(2) 0.5452(2) 0.1190(1) 0.061(2) Uani ? ? F
F16 0.4548(2) 0.6019(1) 0.1426(1) 0.063(1) Uani ? ? F
N9 0.3631(4) 0.9631(4) 0.4065(3) 0.113(4) Uani ? ? N
C85 0.3370(4) 0.9128(3) 0.3633(3) 0.083(4) Uani ? ? C
C86 0.3079(5) 0.8526(4) 0.3104(4) 0.126(5) Uani ? ? C
C87 -0.0738(5) 0.2648(4) 0.3477(4) 0.127(4) Uani ? ? C
C88 -0.0496(4) 0.3238(3) 0.3141(3) 0.063(3) Uani ? ? C
O9 0.0562(2) 0.3482(2) 0.3043(2) 0.065(2) Uani ? ? O
C89 0.0767(4) 0.4034(3) 0.2648(2) 0.058(3) Uani ? ? C
C90 0.1911(4) 0.4257(3) 0.2562(3) 0.066(3) Uani ? ? C
C91 0.3186(4) 1.0387(3) 0.2422(3) 0.080(4) Uani ? ? C
C92 0.2284(4) 0.9898(3) 0.2041(4) 0.081(4) Uani ? ? C
O10 0.1600(3) 0.9332(2) 0.2246(2) 0.087(3) Uani ? ? O
C93 0.0910(5) 0.9549(5) 0.2714(4) 0.152(5) Uani ? ? C
C94 0.0084(5) 0.8813(6) 0.2953(3) 0.111(6) Uani ? ? C
H1 0.1703 0.1367 0.2231 0.0906 Uiso calc C2 H
H2 0.1943 0.2137 0.2726 0.0906 Uiso calc C2 H
H3 0.0830 0.1620 0.2652 0.0906 Uiso calc C2 H
H4 -0.1206 0.2049 0.1595 0.0412 Uiso calc C3 H
H5 -0.3928 0.2459 0.1041 0.0490 Uiso calc C5 H
H6 -0.3030 0.3217 0.0359 0.0443 Uiso calc C6 H
H7 -0.2000 0.3890 -0.0345 0.0437 Uiso calc C9 H
H8 -0.0761 0.4522 -0.0969 0.0435 Uiso calc C10 H
H9 0.1020 0.4524 -0.0819 0.0429 Uiso calc C11 H
H10 0.2888 0.3112 0.1115 0.0405 Uiso calc C14 H
H11 0.4336 0.4363 -0.0130 0.0507 Uiso calc C16 H
H12 0.2730 0.4492 -0.0505 0.0430 Uiso calc C17 H
H13 -0.2743 0.1298 0.1862 0.0517 Uiso calc C18 H
H14 -0.3814 0.1304 0.1547 0.0517 Uiso calc C18 H
H15 -0.4052 0.2223 0.2391 0.0538 Uiso calc C19 H
H16 -0.2918 0.2351 0.2674 0.0538 Uiso calc C19 H
H17 -0.3300 0.1167 0.2924 0.0606 Uiso calc C20 H
H18 -0.4431 0.1026 0.2630 0.0606 Uiso calc C20 H
H19 -0.4728 0.0687 0.3606 0.0519 Uiso calc C21 H
H20 -0.5040 0.1300 0.4139 0.0519 Uiso calc C21 H
H21 -0.3895 0.0831 0.4651 0.0502 Uiso calc C22 H
H22 -0.3296 0.1629 0.4575 0.0502 Uiso calc C22 H
H23 -0.2107 0.1379 0.5197 0.0458 Uiso calc C24 H
H24 -0.0344 0.1619 0.5565 0.0433 Uiso calc C25 H
H25 0.0398 0.0825 0.3722 0.0475 Uiso calc C27 H
H26 -0.1336 0.0566 0.3349 0.0470 Uiso calc C28 H
H27 0.2364 0.0690 0.4986 0.0625 Uiso calc C30 H
H28 0.1227 0.0327 0.5119 0.0625 Uiso calc C30 H
H29 0.1539 0.0354 0.4402 0.0625 Uiso calc C30 H
H30 0.1190 0.1496 0.5906 0.0649 Uiso calc C31 H
H31 0.2314 0.1864 0.5750 0.0649 Uiso calc C31 H
H32 0.1417 0.2268 0.5688 0.0649 Uiso calc C31 H
H33 0.2980 0.1201 0.4115 0.0422 Uiso calc C33 H
H34 0.3990 0.2006 0.3517 0.0385 Uiso calc C34 H
H35 0.2269 0.3544 0.4116 0.0456 Uiso calc C36 H
H36 0.1302 0.2740 0.4718 0.0496 Uiso calc C37 H
H37 0.4207 0.2704 0.2652 0.0473 Uiso calc C38 H
H38 0.5051 0.3007 0.3228 0.0473 Uiso calc C38 H
H39 0.5588 0.3662 0.2422 0.0522 Uiso calc C39 H
H40 0.5238 0.4223 0.2985 0.0522 Uiso calc C39 H
H41 0.4992 0.4924 0.2260 0.0519 Uiso calc C40 H
H42 0.4016 0.4662 0.1774 0.0519 Uiso calc C40 H
H43 0.5931 0.4316 0.1535 0.0533 Uiso calc C41 H
H44 0.5425 0.4810 0.1165 0.0533 Uiso calc C41 H
H45 0.5283 0.3633 0.0498 0.0533 Uiso calc C42 H
H46 0.4698 0.3252 0.1034 0.0533 Uiso calc C42 H
H47 0.2136 0.6540 0.2874 0.0889 Uiso calc C44 H
H48 0.0956 0.6247 0.2955 0.0889 Uiso calc C44 H
H49 0.1500 0.5841 0.2380 0.0889 Uiso calc C44 H
H50 -0.1066 0.6808 0.2063 0.0378 Uiso calc C45 H
H51 -0.3880 0.7077 0.1515 0.0498 Uiso calc C47 H
H52 -0.3072 0.7806 0.0793 0.0483 Uiso calc C48 H
H53 -0.2103 0.8581 0.0125 0.0473 Uiso calc C51 H
H54 -0.0936 0.9246 -0.0496 0.0545 Uiso calc C52 H
H55 0.0877 0.9345 -0.0362 0.0473 Uiso calc C53 H
H56 0.2944 0.7833 0.1398 0.0428 Uiso calc C56 H
H57 0.4243 0.9183 0.0176 0.0563 Uiso calc C58 H
H58 0.2607 0.9336 -0.0091 0.0533 Uiso calc C59 H
H59 -0.2671 0.5962 0.2314 0.0496 Uiso calc C60 H
H60 -0.3733 0.6169 0.2224 0.0496 Uiso calc C60 H
H61 -0.3337 0.7155 0.3088 0.0543 Uiso calc C61 H
H62 -0.2180 0.7104 0.3124 0.0543 Uiso calc C61 H
H63 -0.3737 0.5947 0.3409 0.0616 Uiso calc C62 H
H64 -0.3207 0.6626 0.3962 0.0616 Uiso calc C62 H
H65 -0.2899 0.5032 0.3804 0.0642 Uiso calc C63 H
H66 -0.2570 0.5681 0.4418 0.0642 Uiso calc C63 H
H67 -0.1105 0.5112 0.3636 0.0599 Uiso calc C64 H
H68 -0.1439 0.4841 0.4281 0.0599 Uiso calc C64 H
H69 0.0813 0.7027 0.4789 0.0922 Uiso calc C66 H
H70 0.2611 0.7083 0.4892 0.0903 Uiso calc C67 H
H71 0.2104 0.4857 0.4215 0.0503 Uiso calc C69 H
H72 0.0316 0.4773 0.4148 0.0543 Uiso calc C70 H
H73 0.4812 0.5417 0.4439 0.0673 Uiso calc C72 H
H74 0.3762 0.4972 0.4641 0.0673 Uiso calc C72 H
H75 0.3855 0.5143 0.3937 0.0673 Uiso calc C72 H
H76 0.3769 0.5964 0.5607 0.0794 Uiso calc C73 H
H77 0.4835 0.6404 0.5422 0.0794 Uiso calc C73 H
H78 0.3917 0.6801 0.5545 0.0794 Uiso calc C73 H
H79 0.3599 0.6002 0.3343 0.0514 Uiso calc C75 H
H80 0.4277 0.6846 0.2681 0.0513 Uiso calc C76 H
H81 0.5680 0.8360 0.4305 0.0520 Uiso calc C78 H
H82 0.5031 0.7492 0.4949 0.0518 Uiso calc C79 H
H83 0.6653 0.8861 0.3453 0.0624 Uiso calc C80 H
H84 0.5652 0.9171 0.3522 0.0624 Uiso calc C80 H
H85 0.6596 0.8905 0.2309 0.0674 Uiso calc C81 H
H86 0.6761 0.9708 0.2746 0.0674 Uiso calc C81 H
H87 0.6174 1.0002 0.1795 0.0653 Uiso calc C82 H
H88 0.4983 0.9797 0.1619 0.0653 Uiso calc C82 H
H89 0.6324 0.8882 0.1242 0.0665 Uiso calc C83 H
H90 0.5773 0.9258 0.0779 0.0665 Uiso calc C83 H
H91 0.5010 0.7995 0.0648 0.0612 Uiso calc C84 H
H92 0.4747 0.8119 0.1385 0.0612 Uiso calc C84 H
H93 0.2427 0.8219 0.3177 0.1804 Uiso calc C86 H
H94 0.3016 0.8712 0.2712 0.1804 Uiso calc C86 H
H95 0.3592 0.8236 0.3059 0.1804 Uiso calc C86 H
H96 -0.1469 0.2518 0.3521 0.1591 Uiso calc C87 H
H97 -0.0521 0.2222 0.3237 0.1591 Uiso calc C87 H
H98 -0.0388 0.2800 0.3902 0.1591 Uiso calc C87 H
H99 -0.0727 0.3655 0.3385 0.0847 Uiso calc C88 H
H100 -0.0861 0.3077 0.2720 0.0847 Uiso calc C88 H
H101 0.0531 0.4466 0.2855 0.0755 Uiso calc C89 H
H102 0.0410 0.3833 0.2228 0.0755 Uiso calc C89 H
H103 0.2043 0.4628 0.2296 0.0891 Uiso calc C90 H
H104 0.2269 0.4459 0.2982 0.0891 Uiso calc C90 H
H105 0.2148 0.3826 0.2354 0.0891 Uiso calc C90 H
H106 0.3537 1.0735 0.2171 0.1055 Uiso calc C91 H
H107 0.2973 1.0656 0.2816 0.1055 Uiso calc C91 H
H108 0.3643 1.0093 0.2529 0.1055 Uiso calc C91 H
H109 0.2545 0.9663 0.1649 0.1200 Uiso calc C92 H
H110 0.1875 1.0226 0.1937 0.1200 Uiso calc C92 H
H111 0.0504 0.9831 0.2531 0.1957 Uiso calc C93 H
H112 0.1308 0.9860 0.3093 0.1957 Uiso calc C93 H
H113 -0.0359 0.9002 0.3269 0.2017 Uiso calc C94 H
H114 -0.0326 0.8499 0.2579 0.2017 Uiso calc C94 H
H115 0.0477 0.8528 0.3142 0.2017 Uiso calc C94 H

loop_
_atom_site_aniso_label
_atom_site_aniso_U_11
_atom_site_aniso_U_22
_atom_site_aniso_U_33
_atom_site_aniso_U_12
_atom_site_aniso_U_13
_atom_site_aniso_U_23
_atom_site_aniso_type_symbol
PD1 0.0240(1) 0.0286(1) 0.0250(1) 0.0074(1) 0.0011(1) 0.0074(1) Pd
N1 0.026(1) 0.040(2) 0.036(2) 0.007(1) -0.001(1) 0.013(1) N
C1 0.035(2) 0.036(2) 0.043(2) 0.005(2) -0.002(2) 0.011(2) C
C2 0.068(3) 0.081(3) 0.070(3) 0.022(2) -0.020(2) 0.035(2) C
N2 0.026(1) 0.028(1) 0.029(2) 0.008(1) 0.000(1) 0.006(1) N
C3 0.032(2) 0.029(2) 0.033(2) 0.008(1) 0.003(2) 0.005(2) C
C4 0.029(2) 0.029(2) 0.042(2) 0.005(1) -0.002(2) 0.007(2) C
C5 0.025(2) 0.038(2) 0.050(2) 0.011(1) 0.002(2) 0.006(2) C
C6 0.031(2) 0.032(2) 0.042(2) 0.011(1) -0.004(2) 0.011(2) C
C7 0.029(2) 0.027(2) 0.031(2) 0.008(1) 0.002(2) 0.003(2) C
C8 0.028(2) 0.025(2) 0.031(2) 0.008(1) -0.007(1) 0.001(2) C
C9 0.033(2) 0.031(2) 0.036(2) 0.011(1) -0.007(2) 0.002(2) C
C10 0.047(2) 0.028(2) 0.025(2) 0.008(2) -0.006(2) 0.004(2) C
C11 0.038(2) 0.032(2) 0.030(2) 0.008(2) 0.002(2) 0.006(2) C
C12 0.028(2) 0.023(2) 0.028(2) 0.007(1) 0.002(2) 0.001(2) C
N3 0.031(1) 0.022(1) 0.027(2) 0.006(1) -0.001(1) 0.004(1) N
C13 0.034(2) 0.025(2) 0.026(2) 0.005(1) -0.000(2) 0.002(2) C
N4 0.031(1) 0.032(2) 0.026(2) 0.008(1) 0.002(1) 0.005(1) N
C14 0.028(2) 0.038(2) 0.031(2) 0.013(1) 0.003(2) 0.009(2) C
C15 0.031(2) 0.038(2) 0.033(2) 0.011(1) 0.006(2) 0.007(2) C
C16 0.033(2) 0.042(2) 0.038(2) 0.001(2) 0.006(2) 0.008(2) C
C17 0.035(2) 0.032(2) 0.031(2) 0.006(2) 0.006(2) 0.007(2) C
C18 0.029(2) 0.042(2) 0.050(2) 0.007(2) 0.004(2) 0.015(2) C
C19 0.040(2) 0.044(2) 0.044(2) 0.016(2) 0.004(2) 0.012(2) C
C20 0.048(2) 0.051(2) 0.045(2) 0.013(2) 0.016(2) 0.016(2) C
O1 0.051(1) 0.043(1) 0.041(2) 0.018(1) 0.014(1) 0.015(1) O
C21 0.031(2) 0.053(2) 0.041(2) 0.012(2) 0.006(2) 0.016(2) C
C22 0.030(2) 0.047(2) 0.041(2) 0.012(2) 0.006(2) 0.011(2) C
O2 0.030(1) 0.042(1) 0.043(2) 0.011(1) -0.003(1) -0.000(1) O
C23 0.028(2) 0.028(2) 0.036(2) 0.007(1) -0.004(2) 0.007(2) C
C24 0.027(2) 0.039(2) 0.041(2) 0.008(1) 0.005(2) 0.010(2) C
C25 0.034(2) 0.033(2) 0.031(2) 0.005(2) -0.003(2) 0.006(2) C
C26 0.029(2) 0.024(2) 0.033(2) 0.002(1) 0.003(2) 0.009(2) C
C27 0.032(2) 0.035(2) 0.041(2) 0.006(2) 0.009(2) 0.007(2) C
C28 0.037(2) 0.036(2) 0.033(2) 0.007(2) -0.001(2) 0.001(2) C
C29 0.032(2) 0.034(2) 0.038(2) 0.005(2) 0.002(2) 0.014(2) C
C30 0.040(2) 0.044(2) 0.070(3) 0.013(2) 0.012(2) 0.031(2) C
C31 0.031(2) 0.073(3) 0.047(2) 0.005(2) -0.001(2) 0.023(2) C
C32 0.022(2) 0.031(2) 0.037(2) 0.004(1) -0.004(2) 0.010(2) C
C33 0.029(2) 0.028(2) 0.040(2) 0.007(1) 0.000(2) 0.008(2) C
C34 0.026(2) 0.029(2) 0.035(2) 0.008(1) 0.003(2) 0.006(2) C
C35 0.027(2) 0.032(2) 0.028(2) 0.002(1) -0.003(2) 0.006(2) C
C36 0.039(2) 0.025(2) 0.043(2) 0.009(1) 0.005(2) 0.008(2) C
C37 0.034(2) 0.037(2) 0.045(2) 0.010(2) 0.008(2) 0.008(2) C
O3 0.040(1) 0.032(1) 0.040(1) 0.008(1) 0.012(1) 0.015(1) O
C38 0.032(2) 0.044(2) 0.037(2) 0.012(2) 0.006(2) 0.016(2) C
C39 0.033(2) 0.052(2) 0.038(2) 0.009(2) 0.002(2) 0.017(2) C
O4 0.033(1) 0.045(1) 0.039(1) -0.000(1) -0.004(1) 0.019(1) O
C40 0.042(2) 0.033(2) 0.045(2) 0.001(2) -0.004(2) 0.017(2) C
C41 0.022(2) 0.052(2) 0.054(2) 0.000(2) 0.001(2) 0.030(2) C
C42 0.030(2) 0.055(2) 0.046(2) 0.016(2) 0.011(2) 0.021(2) C
PD2 0.0272(1) 0.0263(1) 0.0272(1) 0.0066(1) 0.0003(1) 0.0063(1) Pd
N5 0.028(1) 0.033(2) 0.034(2) 0.003(1) -0.001(1) 0.003(1) N
C43 0.026(2) 0.044(2) 0.040(2) 0.007(1) -0.009(2) 0.014(2) C
C44 0.054(2) 0.068(3) 0.096(3) 0.009(2) -0.016(2) 0.052(2) C
N6 0.029(1) 0.030(2) 0.027(2) 0.008(1) 0.001(1) 0.001(1) N
C45 0.032(2) 0.027(2) 0.027(2) 0.007(1) -0.000(2) 0.005(2) C
C46 0.036(2) 0.033(2) 0.033(2) 0.007(2) -0.002(2) 0.001(2) C
C47 0.026(2) 0.037(2) 0.051(3) 0.006(2) -0.000(2) 0.010(2) C
C48 0.035(2) 0.035(2) 0.043(2) 0.015(1) -0.006(2) 0.006(2) C
C49 0.032(2) 0.026(2) 0.031(2) 0.011(1) -0.004(2) 0.002(2) C
C50 0.038(2) 0.031(2) 0.027(2) 0.014(1) -0.004(2) 0.000(2) C
C51 0.048(2) 0.028(2) 0.034(2) 0.014(2) 0.001(2) 0.006(2) C
C52 0.068(2) 0.033(2) 0.030(2) 0.023(2) -0.001(2) 0.005(2) C
C53 0.051(2) 0.027(2) 0.034(2) 0.013(2) 0.005(2) 0.007(2) C
C54 0.045(2) 0.025(2) 0.028(2) 0.009(2) 0.005(2) 0.003(2) C
N7 0.036(1) 0.026(1) 0.026(2) 0.009(1) 0.000(1) 0.004(1) N
C55 0.041(2) 0.024(2) 0.033(2) 0.005(2) 0.005(2) 0.000(2) C
N8 0.027(1) 0.029(2) 0.029(2) 0.007(1) 0.002(1) 0.006(1) N
C56 0.036(2) 0.028(2) 0.032(2) 0.008(2) 0.001(2) 0.002(2) C
C57 0.036(2) 0.037(2) 0.032(2) 0.008(2) 0.003(2) 0.000(2) C
C58 0.042(2) 0.038(2) 0.045(2) -0.001(2) 0.013(2) 0.008(2) C
C59 0.046(2) 0.036(2) 0.040(2) 0.005(2) 0.009(2) 0.010(2) C
C60 0.029(2) 0.036(2) 0.047(2) 0.002(2) 0.001(2) 0.007(2) C
C61 0.041(2) 0.042(2) 0.045(2) 0.011(2) 0.011(2) 0.013(2) C
C62 0.034(2) 0.058(3) 0.052(3) 0.011(2) 0.010(2) 0.014(2) C
O5 0.043(1) 0.069(2) 0.053(2) 0.018(1) 0.012(1) 0.032(1) O
C63 0.036(2) 0.062(3) 0.049(3) 0.000(2) 0.003(2) 0.021(2) C
C64 0.048(2) 0.045(2) 0.045(2) 0.006(2) -0.002(2) 0.014(2) C
O6 0.039(1) 0.051(2) 0.059(2) 0.008(1) 0.000(1) 0.001(2) O
C65 0.034(2) 0.046(2) 0.040(2) 0.002(2) 0.006(2) 0.009(2) C
C66 0.046(2) 0.041(3) 0.111(5) 0.008(2) 0.007(3) -0.015(3) C
C67 0.049(3) 0.044(3) 0.097(4) -0.004(2) -0.005(3) -0.012(3) C
C68 0.042(2) 0.030(2) 0.038(2) 0.001(2) -0.000(2) 0.007(2) C
C69 0.043(2) 0.030(2) 0.042(2) 0.008(2) -0.004(2) 0.005(2) C
C70 0.042(2) 0.031(2) 0.047(3) -0.001(2) -0.003(2) 0.006(2) C
C71 0.038(2) 0.044(2) 0.050(2) 0.004(2) -0.008(2) 0.015(2) C
C72 0.042(2) 0.043(2) 0.073(3) 0.008(2) -0.007(2) 0.022(2) C
C73 0.068(3) 0.059(3) 0.049(3) -0.011(2) -0.014(2) 0.025(2) C
C74 0.027(2) 0.033(2) 0.046(2) 0.001(2) -0.009(2) 0.012(2) C
C75 0.035(2) 0.031(2) 0.049(2) -0.000(2) -0.005(2) 0.010(2) C
C76 0.037(2) 0.037(2) 0.043(2) 0.007(2) -0.010(2) 0.006(2) C
C77 0.036(2) 0.035(2) 0.050(2) 0.008(2) -0.001(2) 0.012(2) C
C78 0.037(2) 0.034(2) 0.046(2) 0.005(2) -0.000(2) 0.003(2) C
C79 0.036(2) 0.040(2) 0.039(2) 0.004(2) -0.004(2) 0.005(2) C
O7 0.058(2) 0.038(2) 0.049(2) -0.001(1) 0.003(1) 0.015(1) O
C80 0.042(2) 0.036(2) 0.057(3) -0.003(2) 0.006(2) 0.005(2) C
C81 0.046(2) 0.035(2) 0.068(3) -0.001(2) 0.026(2) 0.007(2) C
O8 0.048(1) 0.049(2) 0.051(2) 0.005(1) 0.008(1) 0.014(1) O
C82 0.050(2) 0.035(2) 0.070(3) 0.008(2) 0.012(2) 0.021(2) C
C83 0.038(2) 0.063(3) 0.052(3) 0.003(2) 0.006(2) 0.018(2) C
C84 0.033(2) 0.053(3) 0.052(3) 0.005(2) 0.004(2) 0.008(2) C
B1 0.033(2) 0.049(3) 0.045(3) 0.013(2) 0.004(2) 0.018(2) B
F1 0.081(2) 0.112(2) 0.094(2) 0.020(2) 0.022(2) 0.075(1) F
F2 0.039(1) 0.080(2) 0.071(2) 0.005(1) 0.000(1) 0.040(1) F
F3 0.064(1) 0.057(2) 0.077(2) 0.016(1) -0.005(1) -0.022(2) F
F4 0.071(1) 0.060(1) 0.048(2) 0.028(1) 0.007(1) 0.008(1) F
B2 0.037(2) 0.073(3) 0.044(3) 0.015(2) -0.005(2) 0.014(3) B
F5 0.075(2) 0.070(2) 0.060(2) 0.005(1) 0.014(1) 0.025(1) F
F6 0.189(4) 0.123(3) 0.069(2) 0.009(3) -0.022(3) 0.008(2) F
F7 0.129(2) 0.135(3) 0.163(3) 0.071(2) 0.042(2) 0.067(2) F
F8 0.051(2) 0.249(3) 0.187(2) -0.023(2) -0.018(2) 0.176(2) F
B3 0.050(3) 0.053(3) 0.038(3) 0.008(2) 0.018(2) 0.014(2) B
F9 0.047(1) 0.100(2) 0.046(1) 0.015(1) 0.001(1) 0.021(1) F
F10 0.130(2) 0.109(2) 0.080(2) 0.054(2) -0.025(2) -0.037(2) F
F11 0.054(1) 0.121(2) 0.051(2) 0.025(1) 0.008(1) 0.032(1) F
F12 0.096(2) 0.113(2) 0.140(2) 0.024(2) 0.035(2) 0.089(2) F
B4 0.032(2) 0.048(3) 0.045(3) 0.014(2) -0.004(2) 0.016(2) B
F13 0.052(1) 0.173(3) 0.057(2) 0.026(2) 0.015(1) 0.059(2) F
F14 0.103(2) 0.058(2) 0.087(2) 0.038(1) -0.001(2) 0.009(2) F
F15 0.046(1) 0.066(2) 0.075(2) 0.001(1) -0.003(1) 0.017(1) F
F16 0.039(1) 0.069(1) 0.096(2) 0.012(1) -0.015(1) 0.036(1) F
N9 0.093(3) 0.136(5) 0.115(4) -0.000(3) 0.038(3) 0.043(4) N
C85 0.058(3) 0.081(4) 0.123(5) 0.015(3) 0.020(3) 0.040(3) C
C86 0.116(4) 0.082(4) 0.211(7) 0.044(3) -0.093(3) -0.008(4) C
C87 0.078(4) 0.157(5) 0.169(5) 0.031(3) 0.018(4) 0.115(3) C
C88 0.061(3) 0.066(3) 0.062(3) 0.005(2) 0.001(3) 0.008(3) C
O9 0.059(2) 0.078(2) 0.061(2) 0.021(1) -0.000(2) 0.018(2) O
C89 0.070(3) 0.055(3) 0.051(3) 0.024(2) 0.001(2) 0.003(2) C
C90 0.079(3) 0.055(3) 0.068(4) 0.011(3) 0.010(3) 0.007(3) C
C91 0.084(3) 0.090(4) 0.068(4) 0.019(3) 0.002(3) 0.014(3) C
C92 0.079(3) 0.048(3) 0.142(6) 0.009(3) 0.027(4) 0.004(4) C
O10 0.078(2) 0.080(3) 0.104(3) 0.019(2) 0.008(2) 0.005(2) O
C93 0.195(5) 0.224(6) 0.080(5) 0.154(3) 0.042(4) 0.020(5) C
C94 0.104(5) 0.29(1) 0.046(4) 0.033(6) 0.021(4) -0.020(6) C

loop_
_atom_type_symbol
_atom_type_description
_atom_type_scat_dispersion_real
_atom_type_scat_dispersion_imag
_atom_type_scat_source
C ? 0.002 0.002 International_Tables_Vol_IV_Table_2.3.1
H ? 0.000 0.000 International_Tables_Vol_IV_Table_2.3.1
B ? 0.000 0.001 International_Tables_Vol_IV_Table_2.3.1
F ? 0.014 0.010 International_Tables_Vol_IV_Table_2.3.1
N ? 0.004 0.003 International_Tables_Vol_IV_Table_2.3.1
O ? 0.008 0.006 International_Tables_Vol_IV_Table_2.3.1
Pd ? -1.177 1.007 International_Tables_Vol_IV_Table_2.3.1

loop_
_geom_angle_atom_site_label_1
_geom_angle_atom_site_label_2
_geom_angle_atom_site_label_3
_geom_angle
_geom_angle_site_symmetry_1
_geom_angle_site_symmetry_2
_geom_angle_site_symmetry_3
_geom_angle_publ_flag
N1 PD1 N2 98.3(1) . . . ?
N1 PD1 N3 179.4(1) . . . ?
N1 PD1 N4 99.4(1) . . . ?
N2 PD1 N3 81.2(1) . . . ?
N2 PD1 N4 162.3(1) . . . ?
N3 PD1 N4 81.1(1) . . . ?
PD1 N1 C1 176.3(4) . . . ?
N1 C1 C2 178.7(5) . . . ?
PD1 N2 C3 127.9(3) . . . ?
PD1 N2 C7 112.7(3) . . . ?
C3 N2 C7 119.4(3) . . . ?
N2 C3 C4 122.6(4) . . . ?
C3 C4 C5 117.7(4) . . . ?
C3 C4 C18 119.6(4) . . . ?
C5 C4 C18 122.7(4) . . . ?
C4 C5 C6 119.9(4) . . . ?
C5 C6 C7 119.8(4) . . . ?
N2 C7 C6 120.4(4) . . . ?
N2 C7 C8 114.8(3) . . . ?
C6 C7 C8 124.7(4) . . . ?
C7 C8 C9 128.2(3) . . . ?
C7 C8 N3 112.8(3) . . . ?
C9 C8 N3 119.0(4) . . . ?
C8 C9 C10 119.2(4) . . . ?
C9 C10 C11 120.5(4) . . . ?
C10 C11 C12 118.4(4) . . . ?
C11 C12 N3 120.0(3) . . . ?
C11 C12 C13 127.1(4) . . . ?
N3 C12 C13 112.9(3) . . . ?
PD1 N3 C8 118.4(3) . . . ?
PD1 N3 C12 118.8(3) . . . ?
C8 N3 C12 122.8(3) . . . ?
C12 C13 N4 114.2(3) . . . ?
C12 C13 C17 125.2(4) . . . ?
N4 C13 C17 120.5(4) . . . ?
PD1 N4 C13 112.9(2) . . . ?
PD1 N4 C14 128.0(3) . . . ?
C13 N4 C14 119.0(3) . . . ?
N4 C14 C15 122.7(4) . . . ?
C14 C15 C16 117.5(4) . . . ?
C14 C15 C42 119.5(4) . . . ?
C16 C15 C42 122.8(4) . . . ?
C15 C16 C17 121.0(4) . . . ?
C13 C17 C16 119.3(4) . . . ?
C4 C18 C19 114.6(4) . . . ?
C18 C19 C20 109.3(4) . . . ?
C19 C20 O1 112.0(4) . . . ?
C20 O1 C21 113.1(3) . . . ?
O1 C21 C22 112.8(4) . . . ?
C21 C22 O2 108.6(4) . . . ?
C22 O2 C23 118.0(3) . . . ?
O2 C23 C24 123.7(4) . . . ?
O2 C23 C28 115.5(4) . . . ?
C24 C23 C28 120.8(4) . . . ?
C23 C24 C25 118.6(4) . . . ?
C24 C25 C26 122.2(4) . . . ?
C25 C26 C27 116.8(4) . . . ?
C25 C26 C29 123.3(4) . . . ?
C27 C26 C29 119.8(4) . . . ?
C26 C27 C28 122.4(4) . . . ?
C23 C28 C27 119.2(4) . . . ?
C26 C29 C30 108.5(3) . . . ?
C26 C29 C31 112.2(3) . . . ?
C26 C29 C32 109.0(3) . . . ?
C30 C29 C31 107.6(4) . . . ?
C30 C29 C32 112.0(3) . . . ?
C31 C29 C32 107.7(4) . . . ?
C29 C32 C33 124.5(4) . . . ?
C29 C32 C37 118.8(4) . . . ?
C33 C32 C37 116.8(4) . . . ?
C32 C33 C34 122.4(4) . . . ?
C33 C34 C35 119.9(4) . . . ?
C34 C35 C36 118.8(4) . . . ?
C34 C35 O3 125.3(4) . . . ?
C36 C35 O3 115.9(4) . . . ?
C35 C36 C37 119.9(4) . . . ?
C32 C37 C36 122.3(4) . . . ?
C35 O3 C38 117.0(3) . . . ?
O3 C38 C39 108.1(3) . . . ?
C38 C39 O4 108.5(3) . . . ?
C39 O4 C40 113.1(3) . . . ?
O4 C40 C41 113.3(4) . . . ?
C40 C41 C42 113.5(3) . . . ?
C15 C42 C41 112.5(4) . . . ?
N5 PD2 N6 97.6(1) . . . ?
N5 PD2 N7 178.1(1) . . . ?
N5 PD2 N8 100.2(1) . . . ?
N6 PD2 N7 81.3(1) . . . ?
N6 PD2 N8 162.1(1) . . . ?
N7 PD2 N8 80.9(1) . . . ?
PD2 N5 C43 174.4(3) . . . ?
N5 C43 C44 179.1(5) . . . ?
PD2 N6 C45 128.0(3) . . . ?
PD2 N6 C49 112.7(3) . . . ?
C45 N6 C49 119.3(3) . . . ?
N6 C45 C46 123.4(4) . . . ?
C45 C46 C47 117.1(4) . . . ?
C45 C46 C60 119.5(4) . . . ?
C47 C46 C60 123.4(4) . . . ?
C46 C47 C48 119.9(4) . . . ?
C47 C48 C49 120.5(4) . . . ?
N6 C49 C48 119.7(4) . . . ?
N6 C49 C50 115.2(3) . . . ?
C48 C49 C50 125.0(4) . . . ?
C49 C50 C51 128.1(4) . . . ?
C49 C50 N7 112.8(3) . . . ?
C51 C50 N7 119.1(4) . . . ?
C50 C51 C52 118.4(4) . . . ?
C51 C52 C53 121.9(4) . . . ?
C52 C53 C54 117.8(4) . . . ?
C53 C54 N7 119.7(4) . . . ?
C53 C54 C55 127.7(4) . . . ?
N7 C54 C55 112.6(4) . . . ?
PD2 N7 C50 118.0(3) . . . ?
PD2 N7 C54 118.8(3) . . . ?
C50 N7 C54 123.1(4) . . . ?
C54 C55 N8 114.9(4) . . . ?
C54 C55 C59 124.6(4) . . . ?
N8 C55 C59 120.4(4) . . . ?
PD2 N8 C55 112.7(3) . . . ?
PD2 N8 C56 128.1(3) . . . ?
C55 N8 C56 119.2(4) . . . ?
N8 C56 C57 123.2(4) . . . ?
C56 C57 C58 116.5(4) . . . ?
C56 C57 C84 120.1(4) . . . ?
C58 C57 C84 123.4(4) . . . ?
C57 C58 C59 120.7(4) . . . ?
C55 C59 C58 120.0(4) . . . ?
C46 C60 C61 111.2(4) . . . ?
C60 C61 C62 112.7(4) . . . ?
C61 C62 O5 106.0(4) . . . ?
C62 O5 C63 114.0(3) . . . ?
O5 C63 C64 107.8(4) . . . ?
C63 C64 O6 107.4(4) . . . ?
C64 O6 C65 117.8(4) . . . ?
O6 C65 C66 114.5(4) . . . ?
O6 C65 C70 125.4(4) . . . ?
C66 C65 C70 120.1(4) . . . ?
C65 C66 C67 117.8(5) . . . ?
C66 C67 C68 123.3(5) . . . ?
C67 C68 C69 116.4(4) . . . ?
C67 C68 C71 118.8(4) . . . ?
C69 C68 C71 124.9(4) . . . ?
C68 C69 C70 122.0(4) . . . ?
C65 C70 C69 120.4(4) . . . ?
C68 C71 C72 112.2(4) . . . ?
C68 C71 C73 108.6(4) . . . ?
C68 C71 C74 108.0(3) . . . ?
C72 C71 C73 106.4(4) . . . ?
C72 C71 C74 109.1(4) . . . ?
C73 C71 C74 112.6(4) . . . ?
C71 C74 C75 119.4(4) . . . ?
C71 C74 C79 124.4(4) . . . ?
C75 C74 C79 116.0(4) . . . ?
C74 C75 C76 122.4(4) . . . ?
C75 C76 C77 119.7(4) . . . ?
C76 C77 C78 119.7(4) . . . ?
C76 C77 O7 114.6(4) . . . ?
C78 C77 O7 125.6(4) . . . ?
C77 C78 C79 119.0(4) . . . ?
C74 C79 C78 123.1(4) . . . ?
C77 O7 C80 118.6(4) . . . ?
O7 C80 C81 105.5(4) . . . ?
C80 C81 O8 110.1(4) . . . ?
C81 O8 C82 112.4(4) . . . ?
O8 C82 C83 113.9(4) . . . ?
C82 C83 C84 114.9(4) . . . ?
C57 C84 C83 115.0(4) . . . ?
F1 B1 F2 109.7(4) . . . ?
F1 B1 F3 113.5(5) . . . ?
F1 B1 F4 110.3(4) . . . ?
F2 B1 F3 108.4(4) . . . ?
F2 B1 F4 107.4(4) . . . ?
F3 B1 F4 107.3(4) . . . ?
F5 B2 F6 109.6(5) . . . ?
F5 B2 F7 108.4(5) . . . ?
F5 B2 F8 111.5(4) . . . ?
F6 B2 F7 102.7(5) . . . ?
F6 B2 F8 115.9(6) . . . ?
F7 B2 F8 108.2(6) . . . ?
B2 F6 F7 38.9(3) . . . ?
B2 F7 F6 38.4(3) . . . ?
B2 F7 F8 35.2(3) . . . ?
F6 F7 F8 63.6(2) . . . ?
B2 F8 F7 36.6(3) . . . ?
F9 B3 F10 109.7(5) . . . ?
F9 B3 F11 111.2(4) . . . ?
F9 B3 F12 110.0(5) . . . ?
F10 B3 F11 109.2(5) . . . ?
F10 B3 F12 110.2(5) . . . ?
F11 B3 F12 106.5(5) . . . ?
F13 B4 F14 108.6(4) . . . ?
F13 B4 F15 108.7(4) . . . ?
F13 B4 F16 110.8(4) . . . ?
F14 B4 F15 107.7(4) . . . ?
F14 B4 F16 110.3(4) . . . ?
F15 B4 F16 110.7(4) . . . ?
N9 C85 C86 178.5(9) . . . ?
C87 C88 O9 115.0(5) . . . ?
C88 O9 C89 113.3(4) . . . ?
O9 C89 C90 109.9(4) . . . ?
C91 C92 O10 125.5(7) . . . ?
C92 O10 C93 116.6(7) . . . ?
O10 C93 C94 114.1(8) . . . ?

loop_
_geom_bond_atom_site_label_1
_geom_bond_atom_site_label_2
_geom_bond_distance
_geom_bond_site_symmetry_1
_geom_bond_site_symmetry_2
_geom_bond_publ_flag
PD1 N1 2.013(4) . . ?
PD1 N2 2.030(3) . . ?
PD1 N3 1.911(3) . . ?
PD1 N4 2.029(3) . . ?
N1 C1 1.125(5) . . ?
C1 C2 1.453(7) . . ?
N2 C3 1.332(5) . . ?
N2 C7 1.375(5) . . ?
C3 C4 1.385(5) . . ?
C4 C5 1.393(6) . . ?
C4 C18 1.507(6) . . ?
C5 C6 1.379(6) . . ?
C6 C7 1.371(5) . . ?
C7 C8 1.461(6) . . ?
C8 C9 1.387(6) . . ?
C8 N3 1.363(5) . . ?
C9 C10 1.388(6) . . ?
C10 C11 1.407(6) . . ?
C11 C12 1.381(6) . . ?
C12 N3 1.348(5) . . ?
C12 C13 1.474(5) . . ?
C13 N4 1.375(5) . . ?
C13 C17 1.381(6) . . ?
N4 C14 1.344(5) . . ?
C14 C15 1.387(6) . . ?
C15 C16 1.378(6) . . ?
C15 C42 1.513(6) . . ?
C16 C17 1.377(6) . . ?
C18 C19 1.517(6) . . ?
C19 C20 1.501(7) . . ?
C20 O1 1.413(5) . . ?
O1 C21 1.419(5) . . ?
C21 C22 1.500(6) . . ?
C22 O2 1.420(5) . . ?
O2 C23 1.382(4) . . ?
C23 C24 1.383(6) . . ?
C23 C28 1.384(6) . . ?
C24 C25 1.411(5) . . ?
C25 C26 1.381(6) . . ?
C26 C27 1.404(6) . . ?
C26 C29 1.534(5) . . ?
C27 C28 1.380(6) . . ?
C29 C30 1.531(6) . . ?
C29 C31 1.524(7) . . ?
C29 C32 1.541(6) . . ?
C32 C33 1.375(6) . . ?
C32 C37 1.395(6) . . ?
C33 C34 1.389(6) . . ?
C34 C35 1.375(6) . . ?
C35 C36 1.405(6) . . ?
C35 O3 1.368(5) . . ?
C36 C37 1.368(6) . . ?
O3 C38 1.433(5) . . ?
C38 C39 1.499(6) . . ?
C39 O4 1.403(5) . . ?
O4 C40 1.431(5) . . ?
C40 C41 1.502(6) . . ?
C41 C42 1.527(7) . . ?
PD2 N5 2.035(4) . . ?
PD2 N6 2.030(3) . . ?
PD2 N7 1.928(3) . . ?
PD2 N8 2.035(3) . . ?
N5 C43 1.122(5) . . ?
C43 C44 1.446(7) . . ?
N6 C45 1.334(5) . . ?
N6 C49 1.377(5) . . ?
C45 C46 1.385(6) . . ?
C46 C47 1.402(6) . . ?
C46 C60 1.498(6) . . ?
C47 C48 1.369(6) . . ?
C48 C49 1.381(6) . . ?
C49 C50 1.465(6) . . ?
C50 C51 1.384(6) . . ?
C50 N7 1.364(5) . . ?
C51 C52 1.366(6) . . ?
C52 C53 1.413(6) . . ?
C53 C54 1.371(6) . . ?
C54 N7 1.347(5) . . ?
C54 C55 1.475(6) . . ?
C55 N8 1.372(5) . . ?
C55 C59 1.371(6) . . ?
N8 C56 1.344(5) . . ?
C56 C57 1.385(6) . . ?
C57 C58 1.404(7) . . ?
C57 C84 1.519(6) . . ?
C58 C59 1.368(6) . . ?
C60 C61 1.518(6) . . ?
C61 C62 1.502(7) . . ?
C62 O5 1.428(5) . . ?
O5 C63 1.412(6) . . ?
C63 C64 1.497(6) . . ?
C64 O6 1.440(6) . . ?
O6 C65 1.367(5) . . ?
C65 C66 1.378(7) . . ?
C65 C70 1.367(6) . . ?
C66 C67 1.413(7) . . ?
C67 C68 1.379(7) . . ?
C68 C69 1.374(6) . . ?
C68 C71 1.537(6) . . ?
C69 C70 1.394(6) . . ?
C71 C72 1.539(7) . . ?
C71 C73 1.548(7) . . ?
C71 C74 1.519(6) . . ?
C74 C75 1.398(6) . . ?
C74 C79 1.394(6) . . ?
C75 C76 1.381(6) . . ?
C76 C77 1.383(6) . . ?
C77 C78 1.396(7) . . ?
C77 O7 1.376(6) . . ?
C78 C79 1.376(6) . . ?
O7 C80 1.441(5) . . ?
C80 C81 1.537(7) . . ?
C81 O8 1.401(6) . . ?
O8 C82 1.445(6) . . ?
C82 C83 1.460(7) . . ?
C83 C84 1.505(7) . . ?
B1 F1 1.352(6) . . ?
B1 F2 1.400(6) . . ?
B1 F3 1.370(6) . . ?
B1 F4 1.408(6) . . ?
B2 F5 1.395(7) . . ?
B2 F6 1.342(7) . . ?
B2 F7 1.355(7) . . ?
B2 F8 1.310(7) . . ?
F6 F7 2.106(7) . . ?
F7 F8 2.158(6) . . ?
B3 F9 1.361(6) . . ?
B3 F10 1.366(7) . . ?
B3 F11 1.382(6) . . ?
B3 F12 1.387(7) . . ?
B4 F13 1.371(6) . . ?
B4 F14 1.371(6) . . ?
B4 F15 1.388(6) . . ?
B4 F16 1.356(5) . . ?
N9 C85 1.14(1) . . ?
C85 C86 1.38(1) . . ?
C87 C88 1.389(9) . . ?
C88 O9 1.396(6) . . ?
O9 C89 1.414(7) . . ?
C89 C90 1.493(8) . . ?
C91 C92 1.440(9) . . ?
C92 O10 1.361(8) . . ?
O10 C93 1.399(9) . . ?
C93 C94 1.70(2) . . ?

loop_
_geom_contact_atom_site_label_1
_geom_contact_atom_site_label_2
_geom_contact_distance
_geom_contact_site_symmetry_1
_geom_contact_site_symmetry_2
_geom_contact_publ_flag
? ? ? ? ? ?
